data_4312389
loop_
_publ_author_name
'Ryo Kanehama'
'Masamichi Umemiya'
'Fumiyasu Iwahori'
'Hitoshi Miyasaka'
'Ken-ichi Sugiura'
'Masahiro Yamashita'
'Yasukata Yokochi'
'Hiroshi Ito'
'Shin-ichi Kuroda'
'Hideo Kishida'
'Hiroshi Okamoto'

_publ_section_title
;
 Novel ET-Coordinated Copper(I) Complexes: Syntheses, Structures, and
 Physical Properties (ET = BEDT-TTF =
 Bis(ethylenedithio)tetrathiafulvalene)
;
_journal_name_full 'Inorganic Chemistry'
_journal_page_first 7173
_journal_page_last 7181
_journal_paper_doi 10.1021/ic0344362
_journal_volume 42
_journal_year 2003
_chemical_formula_moiety 'C20 H16 Br9 Cl Cu6 S16 '
_chemical_formula_sum 'C20 H16 Br9 Cl Cu6 S16'
_chemical_formula_weight 1905.17
_space_group_IT_number 4
_symmetry_cell_setting monoclinic
_symmetry_Int_Tables_number 4
_symmetry_space_group_name_Hall 'P 2yb'
_symmetry_space_group_name_H-M 'P 1 21 1'
_cell_angle_alpha 90
_cell_angle_beta 110.620(3)
_cell_angle_gamma 90
_cell_formula_units_Z 2
_cell_length_a 14.708(4)
_cell_length_b 9.219(2)
_cell_length_c 17.087(5)
_cell_measurement_reflns_used 9010
_cell_measurement_temperature 153.1
_cell_measurement_theta_max 27.5
_cell_measurement_theta_min 3.2
_cell_volume 2168.5(10)
_computing_cell_refinement CRYSTALCLEAR
_computing_data_collection CRYSTALCLEAR
_computing_data_reduction 'teXsan Ver. 1.11'
_computing_publication_material 'teXsan Ver. 1.11'
_computing_structure_refinement 'teXsan Ver. 1.10'
_computing_structure_solution SIR92
_diffrn_detector_area_resol_mean 27.93
_diffrn_measured_fraction_theta_full 0.9953
_diffrn_measured_fraction_theta_max 0.9953
_diffrn_measurement_device_type 'Rigaku/MSC Mercury CCD'
_diffrn_measurement_method \w
_diffrn_radiation_type 'Mo K\a'
_diffrn_radiation_wavelength 0.7107
_diffrn_reflns_av_R_equivalents 0.100
_diffrn_reflns_limit_h_max 19
_diffrn_reflns_limit_h_min -18
_diffrn_reflns_limit_k_max 11
_diffrn_reflns_limit_k_min -11
_diffrn_reflns_limit_l_max 21
_diffrn_reflns_limit_l_min -22
_diffrn_reflns_number 18467
_diffrn_reflns_theta_full 27.49
_diffrn_reflns_theta_max 27.49
_exptl_absorpt_coefficient_mu 12.061
_exptl_absorpt_correction_type none
_exptl_crystal_colour Colorless
_exptl_crystal_density_diffrn 2.917
_exptl_crystal_density_method 'not measured'
_exptl_crystal_description Prism
_exptl_crystal_size_max 0.200
_exptl_crystal_size_mid 0.200
_exptl_crystal_size_min 0.200
_refine_diff_density_max 2.19
_refine_diff_density_min -3.06
_refine_ls_abs_structure_Flack 0.62(6)
_refine_ls_extinction_method none
_refine_ls_goodness_of_fit_ref 1.356
_refine_ls_hydrogen_treatment noref
_refine_ls_number_parameters 374
_refine_ls_number_reflns 4485
_refine_ls_R_factor_gt 0.1002
_refine_ls_shift/su_max 0.0018
_refine_ls_structure_factor_coef Fsqd
_refine_ls_weighting_details 'w = 1/[\s^2^(Fo^2^) + (0.13600(Max(Fo^2^,0) + 2Fc^2^)/3)^2^]'
_refine_ls_weighting_scheme calc
_refine_ls_wR_factor_ref 0.2438
_reflns_number_gt 4485
_reflns_number_total 5254
_reflns_threshold_expression F^2^>2.0\s(F^2^)
_cod_data_source_file ic0344362si20030708_063000.cif
_cod_data_source_block '_020824'
_cod_original_cell_volume 2168(1)
_cod_original_formula_sum 'C20 H16 Br9 Cl Cu6 S16 '
_cod_database_code 4312389

loop_
_symmetry_equiv_pos_as_xyz
x,y,z
-x,1/2+y,-z

loop_
_atom_site_label
_atom_site_type_symbol
_atom_site_fract_x
_atom_site_fract_y
_atom_site_fract_z
_atom_site_U_iso_or_equiv
_atom_site_adp_type
_atom_site_occupancy
_atom_site_calc_flag
_atom_site_refinement_flags
_atom_site_disorder_assembly
_atom_site_disorder_group
Br(1) Br 0.6754(2) -0.208(8) 0.6331(1) 0.0198(5) Uani 1.00 d . . .
Br(2) Br 0.8546(2) 0.092(8) 0.7983(2) 0.0221(6) Uani 1.00 d . . .
Br(3) Br 0.7206(2) -0.239(8) 0.8818(1) 0.0221(6) Uani 1.00 d . . .
Br(4) Br 1.0095(2) -0.104(8) 1.0136(2) 0.0388(8) Uani 1.00 d . . .
Br(5) Br 0.7736(2) 0.113(8) 1.0207(1) 0.0255(6) Uani 1.00 d . . .
Br(6) Br 0.6135(2) -0.207(8) 1.0974(1) 0.0195(5) Uani 1.00 d . . .
Br(7) Br 0.8082(2) 0.077(8) 1.2826(2) 0.0373(8) Uani 1.00 d . . .
Br(8) Br 0.6676(2) -0.223(8) 1.3552(1) 0.0196(5) Uani 1.00 d . . .
Br(9) Br 0.8268(2) 0.093(8) 1.5503(2) 0.0245(6) Uani 1.00 d . . .
Cu(1) Cu 0.8192(2) -0.052(8) 0.6699(2) 0.0255(8) Uani 1.00 d . . .
Cu(2) Cu 0.7023(2) -0.082(8) 0.7656(2) 0.0268(8) Uani 1.00 d . . .
Cu(3) Cu 0.8445(3) -0.052(8) 0.9229(3) 0.053(1) Uani 1.00 d . . .
Cu(4) Cu 0.7605(3) -0.080(8) 1.1074(4) 0.064(1) Uani 1.00 d . . .
Cu(5) Cu 0.6652(2) -0.085(8) 1.2313(2) 0.0234(7) Uani 1.00 d . . .
Cu(6) Cu 0.7624(4) -0.012(8) 1.4114(3) 0.043(1) Uani 0.75 d P . .
Cu(7) Cu 0.7451(7) -0.061(8) 1.4564(6) 0.010(2) Uiso 0.25 d P . .
Cl(1) Cl 0.9248(5) 0.145(8) 1.0053(4) 0.034(1) Uani 1.00 d . . .
S(1) S 0.9614(4) -0.198(8) 0.7078(3) 0.018(1) Uani 1.00 d . . .
S(2) S 0.8852(4) -0.561(8) 0.6971(3) 0.016(1) Uani 1.00 d . . .
S(3) S 0.9473(4) -0.245(8) 0.5347(3) 0.015(1) Uani 1.00 d . . .
S(4) S 0.8745(4) -0.538(8) 0.5228(3) 0.019(1) Uani 1.00 d . . .
S(5) S 0.9224(4) -0.253(8) 0.3385(3) 0.015(1) Uani 1.00 d . . .
S(6) S 0.8430(4) -0.545(8) 0.3280(3) 0.017(1) Uani 1.00 d . . .
S(7) S 0.8941(4) -0.229(8) 1.1597(3) 0.014(1) Uani 1.00 d . . .
S(8) S 0.8053(4) -0.589(8) 1.1510(3) 0.017(1) Uani 1.00 d . . .
S(9) S 0.5852(4) 0.096(8) 0.7366(3) 0.013(1) Uani 1.00 d . . .
S(10) S 0.6545(4) 0.464(8) 0.7492(3) 0.017(1) Uani 1.00 d . . .
S(11) S 0.5733(4) 0.125(8) 0.5612(3) 0.015(1) Uani 1.00 d . . .
S(12) S 0.6316(4) 0.425(8) 0.5729(3) 0.013(1) Uani 1.00 d . . .
S(13) S 0.5622(5) 0.121(8) 1.3697(3) 0.020(1) Uani 1.00 d . . .
S(14) S 0.6154(4) 0.427(8) 1.3840(3) 0.013(1) Uani 1.00 d . . .
S(15) S 0.5356(4) 0.092(8) 1.1919(3) 0.015(1) Uani 1.00 d . . .
S(16) S 0.5953(4) 0.466(8) 1.2079(3) 0.013(1) Uani 1.00 d . . .
C(1) C 0.979(2) -0.320(9) 0.792(2) 0.028(6) Uiso 1.00 d . . .
C(2) C 0.893(1) -0.431(8) 0.7775(10) -0.001(3) Uiso 1.00 d . . .
C(3) C 0.930(2) -0.319(9) 0.622(1) 0.013(4) Uiso 1.00 d . . .
C(4) C 0.903(2) -0.451(8) 0.618(2) 0.023(5) Uiso 1.00 d . . .
C(5) C 0.905(2) -0.387(8) 0.472(1) 0.016(4) Uiso 1.00 d . . .
C(6) C 0.890(1) -0.394(8) 0.386(1) 0.006(4) Uiso 1.00 d . . .
C(7) C 0.878(2) -0.334(8) 0.241(2) 0.027(6) Uiso 1.00 d . . .
C(8) C 0.847(2) -0.462(9) 0.236(1) 0.014(4) Uiso 1.00 d . . .
C(9) C 0.884(2) -0.376(9) 1.083(1) 0.016(4) Uiso 1.00 d . . .
C(10) C 0.803(2) -0.467(8) 1.069(1) 0.019(5) Uiso 1.00 d . . .
C(11) C 0.588(2) 0.220(9) 0.818(1) 0.017(5) Uiso 1.00 d . . .
C(12) C 0.671(1) 0.343(8) 0.832(1) 0.008(4) Uiso 1.00 d . . .
C(13) C 0.601(1) 0.210(8) 0.658(1) 0.003(3) Uiso 1.00 d . . .
C(14) C 0.629(1) 0.346(8) 0.667(1) 0.009(4) Uiso 1.00 d . . .
C(15) C 0.597(1) 0.277(8) 0.514(1) 0.007(4) Uiso 1.00 d . . .
C(16) C 0.594(2) 0.278(8) 1.430(1) 0.017(4) Uiso 1.00 d . . .
C(17) C 0.563(1) 0.211(8) 1.279(1) 0.010(4) Uiso 1.00 d . . .
C(18) C 0.588(1) 0.349(8) 1.285(1) 0.005(4) Uiso 1.00 d . . .
C(19) C 0.575(2) 0.206(9) 1.123(2) 0.029(6) Uiso 1.00 d . . .
C(20) C 0.537(2) 0.344(9) 1.116(2) 0.024(5) Uiso 1.00 d . . .
H(1) H 1.0367 -0.3555 0.8002 0.0330 Uiso 1.00 calc . . .
H(2) H 0.9858 -0.2471 0.8408 0.0330 Uiso 1.00 calc . . .
H(3) H 0.8332 -0.3606 0.7616 -0.0011 Uiso 1.00 calc . . .
H(4) H 0.9020 -0.4633 0.8283 -0.0011 Uiso 1.00 calc . . .
H(5) H 0.8806 -0.3152 1.0315 0.0195 Uiso 1.00 calc . . .
H(6) H 0.9415 -0.4163 1.1035 0.0195 Uiso 1.00 calc . . .
H(7) H 0.7970 -0.5060 1.0205 0.0222 Uiso 1.00 calc . . .
H(8) H 0.7480 -0.3887 1.0574 0.0222 Uiso 1.00 calc . . .
H(9) H 0.5267 0.2839 0.8040 0.0208 Uiso 1.00 calc . . .
H(10) H 0.6011 0.1850 0.8690 0.0208 Uiso 1.00 calc . . .
H(11) H 0.7314 0.3120 0.8428 0.0094 Uiso 1.00 calc . . .
H(12) H 0.6742 0.4154 0.8802 0.0094 Uiso 1.00 calc . . .
H(13) H 0.6442 0.2301 1.1449 0.0349 Uiso 1.00 calc . . .
H(14) H 0.5549 0.1813 1.0691 0.0349 Uiso 1.00 calc . . .
H(15) H 0.4705 0.3537 1.1089 0.0295 Uiso 1.00 calc . . .
H(16) H 0.5442 0.4062 1.0686 0.0295 Uiso 1.00 calc . . .

loop_
_atom_site_aniso_label
_atom_site_aniso_U_11
_atom_site_aniso_U_22
_atom_site_aniso_U_33
_atom_site_aniso_U_12
_atom_site_aniso_U_13
_atom_site_aniso_U_23
Br(1) 0.0186(10) 0.018(1) 0.024(1) -0.0015(10) 0.0081(8) 0.0003(9)
Br(2) 0.0134(10) 0.023(1) 0.032(1) -0.004(1) 0.0108(9) -0.0056(10)
Br(3) 0.028(1) 0.019(1) 0.019(1) -0.004(1) 0.0083(9) 0.0012(9)
Br(4) 0.034(1) 0.055(2) 0.020(1) -0.029(1) 0.000(1) 0.011(1)
Br(5) 0.038(1) 0.020(1) 0.020(1) -0.005(1) 0.0117(10) -0.0051(10)
Br(6) 0.0186(10) 0.024(1) 0.0169(10) 0.0020(10) 0.0078(8) 0.0002(9)
Br(7) 0.018(1) 0.021(2) 0.066(2) -0.002(1) 0.006(1) 0.006(1)
Br(8) 0.018(1) 0.020(1) 0.0198(10) -0.0008(10) 0.0065(8) 0.0020(9)
Br(9) 0.021(1) 0.022(1) 0.029(1) -0.005(1) 0.0070(9) 0.008(1)
Cu(1) 0.020(1) 0.028(2) 0.030(1) -0.003(1) 0.010(1) -0.003(1)
Cu(2) 0.038(2) 0.019(2) 0.031(1) 0.007(1) 0.021(1) 0.006(1)
Cu(3) 0.028(2) 0.047(3) 0.077(3) -0.010(2) 0.011(2) 0.034(2)
Cu(4) 0.028(2) 0.047(3) 0.128(4) 0.021(2) 0.042(2) 0.072(3)
Cu(5) 0.022(1) 0.023(2) 0.026(1) 0.000(1) 0.009(1) 0.001(1)
Cu(6) 0.050(3) 0.030(3) 0.041(2) -0.013(2) 0.005(2) -0.017(2)
Cl(1) 0.037(3) 0.041(3) 0.025(3) 0.020(3) 0.014(2) 0.022(2)
S(1) 0.021(2) 0.023(3) 0.012(2) 0.000(2) 0.009(2) 0.001(2)
S(2) 0.016(2) 0.018(3) 0.017(2) -0.003(2) 0.007(2) 0.000(2)
S(3) 0.022(3) 0.013(3) 0.014(2) -0.009(2) 0.009(2) -0.006(2)
S(4) 0.024(3) 0.021(3) 0.013(2) 0.000(3) 0.008(2) 0.003(2)
S(5) 0.021(3) 0.010(3) 0.016(2) 0.002(2) 0.011(2) 0.002(2)
S(6) 0.017(2) 0.025(3) 0.009(2) -0.001(2) 0.004(2) -0.003(2)
S(7) 0.016(2) 0.014(3) 0.010(2) -0.003(2) 0.004(2) -0.002(2)
S(8) 0.026(3) 0.016(3) 0.011(2) -0.010(3) 0.008(2) -0.009(2)
S(9) 0.017(2) 0.008(2) 0.018(2) -0.009(2) 0.010(2) -0.002(2)
S(10) 0.024(3) 0.014(3) 0.017(3) 0.001(2) 0.012(2) 0.006(2)
S(11) 0.017(2) 0.016(3) 0.009(2) -0.005(2) 0.002(2) -0.003(2)
S(12) 0.022(3) 0.007(2) 0.010(2) -0.001(2) 0.007(2) 0.002(2)
S(13) 0.034(3) 0.019(3) 0.009(2) -0.002(3) 0.009(2) -0.001(2)
S(14) 0.021(3) 0.011(3) 0.005(2) -0.002(2) 0.004(2) -0.001(2)
S(15) 0.021(2) 0.017(3) 0.009(2) -0.006(2) 0.008(2) -0.008(2)
S(16) 0.020(3) 0.005(2) 0.020(3) -0.002(2) 0.012(2) 0.002(2)

loop_
_atom_type_symbol
_atom_type_description
_atom_type_scat_dispersion_real
_atom_type_scat_dispersion_imag
_atom_type_scat_source
C C 0.003 0.002
;International Tables for Crystallography
(1992, Vol. C, Tables 4.2.6.8 and 6.1.1.1)
;
H H 0.000 0.000
;International Tables for Crystallography
(1992, Vol. C, Table 6.1.1.2)
;
S S 0.125 0.123
;International Tables for Crystallography
(1992, Vol. C, Tables 4.2.6.8 and 6.1.1.1)
;
Cu Cu 0.320 1.265
;International Tables for Crystallography
(1992, Vol. C, Tables 4.2.6.8 and 6.1.1.1)
;
Br Br -0.290 2.459
;International Tables for Crystallography
(1992, Vol. C, Tables 4.2.6.8 and 6.1.1.1)
;
Cl Cl 0.148 0.159
;International Tables for Crystallography
(1992, Vol. C, Tables 4.2.6.8 and 6.1.1.1)
;

loop_
_geom_angle_atom_site_label_1
_geom_angle_atom_site_label_2
_geom_angle_atom_site_label_3
_geom_angle
_geom_angle_site_symmetry_1
_geom_angle_site_symmetry_2
_geom_angle_site_symmetry_3
_geom_angle_publ_flag
Cu(1) Br(1) Cu(2) 69.0(1) . . . yes
Cu(1) Br(2) Cu(2) 65.6(1) . . . yes
Cu(1) Br(2) Cu(3) 113.9(2) . . . yes
Cu(2) Br(2) Cu(3) 64.4(2) . . . yes
Cu(2) Br(3) Cu(3) 70.3(2) . . . yes
Cu(3) Br(5) Cu(4) 95.5(2) . . . yes
Cu(3) Br(5) Cl(1) 54.5(3) . . . yes
Cu(4) Br(5) Cl(1) 116.9(3) . . . yes
Cu(4) Br(6) Cu(5) 74.4(2) . . . yes
Cu(5) Br(7) Cu(6) 71.0(2) . . . yes
Cu(5) Br(8) Cu(6) 75.7(2) . . . yes
Cu(5) Br(8) Cu(7) 99.5(4) . . . yes
Cu(6) Br(8) Cu(7) 24.6(3) . . . yes
Cu(1) Br(9) Cu(6) 118.6(2) 1_556 . . yes
Cu(1) Br(9) Cu(7) 94.9(4) 1_556 . . yes
Cu(6) Br(9) Cu(7) 24.3(4) . . . yes
Br(1) Cu(1) Br(2) 116.0(2) . . . yes
Br(1) Cu(1) Br(9) 113.0(2) . . 1_554 yes
Br(1) Cu(1) Cu(2) 55.6(1) . . . yes
Br(1) Cu(1) S(1) 109.7(2) . . . yes
Br(2) Cu(1) Br(9) 112.8(2) . . 1_554 yes
Br(2) Cu(1) Cu(2) 60.5(1) . . . yes
Br(2) Cu(1) S(1) 100.0(2) . . . yes
Br(9) Cu(1) Cu(2) 139.3(2) 1_554 . . yes
Br(9) Cu(1) S(1) 103.8(2) 1_554 . . yes
Cu(2) Cu(1) S(1) 116.9(2) . . . yes
Br(1) Cu(2) Br(2) 109.3(2) . . . yes
Br(1) Cu(2) Br(3) 114.4(2) . . . yes
Br(1) Cu(2) Cu(1) 55.5(1) . . . yes
Br(1) Cu(2) Cu(3) 139.6(2) . . . yes
Br(1) Cu(2) S(9) 105.9(2) . . . yes
Br(2) Cu(2) Br(3) 110.6(2) . . . yes
Br(2) Cu(2) Cu(1) 53.9(1) . . . yes
Br(2) Cu(2) Cu(3) 56.2(1) . . . yes
Br(2) Cu(2) S(9) 97.4(2) . . . yes
Br(3) Cu(2) Cu(1) 129.5(2) . . . yes
Br(3) Cu(2) Cu(3) 55.3(1) . . . yes
Br(3) Cu(2) S(9) 117.8(2) . . . yes
Cu(1) Cu(2) Cu(3) 98.6(2) . . . yes
Cu(1) Cu(2) S(9) 112.1(2) . . . yes
Cu(3) Cu(2) S(9) 113.1(2) . . . yes
Br(2) Cu(3) Br(3) 112.8(2) . . . yes
Br(2) Cu(3) Br(4) 107.3(2) . . . yes
Br(2) Cu(3) Br(5) 111.4(2) . . . yes
Br(2) Cu(3) Cu(2) 59.4(1) . . . yes
Br(2) Cu(3) Cl(1) 86.1(2) . . . yes
Br(3) Cu(3) Br(4) 121.7(3) . . . yes
Br(3) Cu(3) Br(5) 99.5(2) . . . yes
Br(3) Cu(3) Cu(2) 54.4(1) . . . yes
Br(3) Cu(3) Cl(1) 153.1(3) . . . yes
Br(4) Cu(3) Br(5) 103.4(2) . . . yes
Br(4) Cu(3) Cu(2) 147.5(3) . . . yes
Br(4) Cu(3) Cl(1) 65.8(3) . . . yes
Br(5) Cu(3) Cu(2) 109.1(2) . . . yes
Br(5) Cu(3) Cl(1) 54.5(2) . . . yes
Cu(2) Cu(3) Cl(1) 134.8(3) . . . yes
Br(5) Cu(4) Br(6) 126.1(2) . . . yes
Br(5) Cu(4) S(7) 116.4(2) . . . yes
Br(6) Cu(4) S(7) 110.9(3) . . . yes
Br(6) Cu(5) Br(7) 124.1(2) . . . yes
Br(6) Cu(5) Br(8) 118.6(2) . . . yes
Br(6) Cu(5) S(15) 95.5(2) . . . yes
Br(7) Cu(5) Br(8) 104.8(2) . . . yes
Br(7) Cu(5) S(15) 100.3(2) . . . yes
Br(8) Cu(5) S(15) 111.1(2) . . . yes
Br(7) Cu(6) Br(8) 101.6(2) . . . yes
Br(7) Cu(6) Br(9) 124.4(3) . . . yes
Br(7) Cu(6) Cu(7) 171.1(9) . . . yes
Br(8) Cu(6) Br(9) 133.5(3) . . . yes
Br(8) Cu(6) Cu(7) 70.7(8) . . . yes
Br(9) Cu(6) Cu(7) 62.8(8) . . . yes
Br(8) Cu(7) Br(9) 176.3(6) . . . yes
Br(8) Cu(7) Cu(6) 84.7(8) . . . yes
Br(9) Cu(7) Cu(6) 92.9(9) . . . yes
Br(5) Cl(1) Cu(3) 71.0(3) . . . yes
Cu(1) S(1) C(1) 116(1) . . . yes
Cu(1) S(1) C(3) 100.7(9) . . . yes
C(1) S(1) C(3) 101(1) . . . yes
C(2) S(2) C(4) 102(1) . . . yes
C(3) S(3) C(5) 96(1) . . . yes
C(4) S(4) C(5) 94(1) . . . yes
C(6) S(5) C(7) 93(1) . . . yes
C(6) S(6) C(8) 91(1) . . . yes
Cu(4) S(7) C(7) 107(1) . . 1_556 yes
Cu(4) S(7) C(9) 108.7(9) . . . yes
C(7) S(7) C(9) 99(1) 1_556 . . yes
C(8) S(8) C(10) 97(1) 1_556 . . yes
Cu(2) S(9) C(11) 118.4(9) . . . yes
Cu(2) S(9) C(13) 107.1(7) . . . yes
C(11) S(9) C(13) 103(1) . . . yes
C(12) S(10) C(14) 100(1) . . . yes
C(13) S(11) C(15) 93(1) . . . yes
C(14) S(12) C(15) 96(1) . . . yes
C(16) S(13) C(17) 92(1) . . . yes
C(16) S(14) C(18) 95(1) . . . yes
Cu(5) S(15) C(17) 105.1(8) . . . yes
Cu(5) S(15) C(19) 99(1) . . . yes
C(17) S(15) C(19) 98(1) . . . yes
C(18) S(16) C(20) 97(1) . . . yes
S(1) C(1) C(2) 113(1) . . . yes
S(2) C(2) C(1) 112(1) . . . yes
S(1) C(3) S(3) 112(1) . . . yes
S(1) C(3) C(4) 128(2) . . . yes
S(3) C(3) C(4) 118(2) . . . yes
S(2) C(4) S(4) 113(1) . . . yes
S(2) C(4) C(3) 129(2) . . . yes
S(4) C(4) C(3) 116(2) . . . yes
S(3) C(5) S(4) 113(1) . . . yes
S(3) C(5) C(6) 125(2) . . . yes
S(4) C(5) C(6) 120(1) . . . yes
S(5) C(6) S(6) 118(1) . . . yes
S(5) C(6) C(5) 120(1) . . . yes
S(6) C(6) C(5) 121(1) . . . yes
S(5) C(7) S(7) 114(1) . . 1_554 yes
S(5) C(7) C(8) 118(2) . . . yes
S(7) C(7) C(8) 127(2) 1_554 . . yes
S(6) C(8) S(8) 108(1) . . 1_554 yes
S(6) C(8) C(7) 118(2) . . . yes
S(8) C(8) C(7) 132(2) 1_554 . . yes
S(7) C(9) C(10) 114(1) . . . yes
S(8) C(10) C(9) 117(1) . . . yes
S(9) C(11) C(12) 111(1) . . . yes
S(10) C(12) C(11) 116(1) . . . yes
S(9) C(13) S(11) 113(1) . . . yes
S(9) C(13) C(14) 126(1) . . . yes
S(11) C(13) C(14) 119(1) . . . yes
S(10) C(14) S(12) 114(1) . . . yes
S(10) C(14) C(13) 132(1) . . . yes
S(12) C(14) C(13) 113(1) . . . yes
S(11) C(15) S(12) 116(1) . . . yes
S(11) C(15) C(16) 122(1) . . 1_554 yes
S(12) C(15) C(16) 120(1) . . 1_554 yes
S(13) C(16) S(14) 116(1) . . . yes
S(13) C(16) C(15) 120(2) . . 1_556 yes
S(14) C(16) C(15) 122(2) . . 1_556 yes
S(13) C(17) S(15) 111(1) . . . yes
S(13) C(17) C(18) 117(1) . . . yes
S(15) C(17) C(18) 129(1) . . . yes
S(14) C(18) S(16) 115(1) . . . yes
S(14) C(18) C(17) 115(1) . . . yes
S(16) C(18) C(17) 128(1) . . . yes
S(15) C(19) C(20) 112(2) . . . yes
S(16) C(20) C(19) 115(2) . . . yes

loop_
_geom_bond_atom_site_label_1
_geom_bond_atom_site_label_2
_geom_bond_distance
_geom_bond_site_symmetry_1
_geom_bond_site_symmetry_2
_geom_bond_publ_flag
Br(1) Cu(1) 2.447(5) . . yes
Br(1) Cu(2) 2.450(5) . . yes
Br(2) Cu(1) 2.460(5) . . yes
Br(2) Cu(2) 2.649(5) . . yes
Br(2) Cu(3) 2.560(6) . . yes
Br(3) Cu(2) 2.397(5) . . yes
Br(3) Cu(3) 2.424(6) . . yes
Br(4) Cu(3) 2.424(6) . . yes
Br(5) Cu(3) 2.728(7) . . yes
Br(5) Cu(4) 2.367(5) . . yes
Br(5) Cl(1) 2.348(9) . . yes
Br(6) Cu(4) 2.412(5) . . yes
Br(6) Cu(5) 2.419(4) . . yes
Br(7) Cu(5) 2.476(5) . . yes
Br(7) Cu(6) 2.647(8) . . yes
Br(8) Cu(5) 2.459(5) . . yes
Br(8) Cu(6) 2.391(7) . . yes
Br(8) Cu(7) 2.27(1) . . yes
Br(9) Cu(1) 2.475(5) . 1_556 yes
Br(9) Cu(6) 2.423(6) . . yes
Br(9) Cu(7) 2.16(1) . . yes
Cu(1) Cu(2) 2.773(5) . . yes
Cu(1) S(1) 2.375(8) . . yes
Cu(2) Cu(3) 2.776(7) . . yes
Cu(2) S(9) 2.298(8) . . yes
Cu(3) Cl(1) 2.35(1) . . yes
Cu(4) S(7) 2.307(8) . . yes
Cu(5) S(15) 2.417(8) . . yes
Cu(6) Cu(7) 1.00(1) . . yes
S(1) C(1) 1.77(3) . . yes
S(1) C(3) 1.77(3) . . yes
S(2) C(2) 1.80(2) . . yes
S(2) C(4) 1.78(3) . . yes
S(3) C(3) 1.74(3) . . yes
S(3) C(5) 1.67(3) . . yes
S(4) C(4) 1.73(3) . . yes
S(4) C(5) 1.77(3) . . yes
S(5) C(6) 1.68(2) . . yes
S(5) C(7) 1.73(3) . . yes
S(6) C(6) 1.71(2) . . yes
S(6) C(8) 1.77(3) . . yes
S(7) C(7) 1.77(3) . 1_556 yes
S(7) C(9) 1.85(3) . . yes
S(8) C(8) 1.80(3) . 1_556 yes
S(8) C(10) 1.80(3) . . yes
S(9) C(11) 1.80(3) . . yes
S(9) C(13) 1.78(2) . . yes
S(10) C(12) 1.76(2) . . yes
S(10) C(14) 1.71(2) . . yes
S(11) C(13) 1.75(2) . . yes
S(11) C(15) 1.72(2) . . yes
S(12) C(14) 1.78(2) . . yes
S(12) C(15) 1.67(2) . . yes
S(13) C(16) 1.74(3) . . yes
S(13) C(17) 1.77(2) . . yes
S(14) C(16) 1.67(3) . . yes
S(14) C(18) 1.75(2) . . yes
S(15) C(17) 1.77(2) . . yes
S(15) C(19) 1.82(3) . . yes
S(16) C(18) 1.74(2) . . yes
S(16) C(20) 1.87(3) . . yes
C(1) C(2) 1.58(4) . . yes
C(3) C(4) 1.28(4) . . yes
C(5) C(6) 1.41(3) . . yes
C(7) C(8) 1.25(4) . . yes
C(9) C(10) 1.41(4) . . yes
C(11) C(12) 1.62(3) . . yes
C(13) C(14) 1.32(3) . . yes
C(15) C(16) 1.41(3) . 1_554 yes
C(17) C(18) 1.32(3) . . yes
C(19) C(20) 1.38(5) . . yes

loop_
_geom_contact_atom_site_label_1
_geom_contact_atom_site_label_2
_geom_contact_distance
_geom_contact_site_symmetry_1
_geom_contact_site_symmetry_2
_geom_contact_publ_flag
Br(2) Cu(2) 2.649(5) . . ?
Br(2) Cu(3) 2.560(6) . . ?
Br(5) Cu(3) 2.728(7) . . ?
Br(7) Cu(6) 2.647(8) . . ?
Cu(1) Cu(2) 2.773(5) . . ?
Cu(2) Cu(3) 2.776(7) . . ?
Br(1) S(12) 3.529(8) . 1_545 ?
Br(3) S(10) 3.465(8) . 1_545 ?
Br(4) Cl(1) 2.57(1) . 2_747 ?
Br(4) C(9) 3.38(3) . 2_757 ?
Br(5) S(8) 3.460(8) . 1_565 ?
Br(6) C(20) 3.58(3) . 2_647 ?
Br(7) S(6) 3.565(9) . 1_566 ?
Br(8) S(14) 3.396(8) . 1_545 ?
Br(9) S(4) 3.545(9) . 1_566 ?
Cl(1) C(1) 3.26(3) . 2_757 ?
S(1) C(8) 3.41(3) . 2_756 ?
S(1) S(6) 3.446(9) . 2_756 ?
S(1) S(8) 3.573(10) . 2_757 ?
S(2) S(5) 3.565(9) . 2_746 ?
S(2) S(12) 3.586(9) . 1_545 ?
S(6) S(16) 3.498(9) . 1_544 ?
S(8) S(16) 3.586(9) . 1_545 ?
S(9) S(14) 3.331(9) . 2_647 ?
S(9) C(18) 3.34(2) . 2_647 ?
S(9) S(16) 3.338(8) . 2_647 ?
S(10) S(13) 3.44(1) . 2_657 ?
S(10) S(15) 3.492(9) . 2_657 ?
S(10) C(2) 3.50(2) . 1_565 ?
S(11) S(12) 3.583(9) . 2_646 ?
S(16) C(11) 3.48(3) . 2_657 ?

loop_
_geom_torsion_atom_site_label_1
_geom_torsion_atom_site_label_2
_geom_torsion_atom_site_label_3
_geom_torsion_atom_site_label_4
_geom_torsion
_geom_torsion_site_symmetry_1
_geom_torsion_site_symmetry_2
_geom_torsion_site_symmetry_3
_geom_torsion_site_symmetry_4
_geom_torsion_publ_flag
Br(1) Cu(1) Br(2) Cu(2) 2.4(2) . . . . yes
Br(1) Cu(1) Br(2) Cu(3) 46.4(3) . . . . yes
Br(1) Cu(1) Cu(2) Br(2) -177.4(2) . . . . yes
Br(1) Cu(1) Cu(2) Br(3) 94.7(3) . . . . yes
Br(1) Cu(1) Cu(2) Cu(3) 146.2(2) . . . . yes
Br(1) Cu(1) Cu(2) S(9) -94.5(3) . . . . yes
Br(1) Cu(1) S(1) C(1) -58(1) . . . . yes
Br(1) Cu(1) S(1) C(3) 50.2(9) . . . . yes
Br(1) Cu(2) Br(2) Cu(1) -2.3(2) . . . . yes
Br(1) Cu(2) Br(2) Cu(3) -137.4(2) . . . . yes
Br(1) Cu(2) Br(3) Cu(3) 134.7(2) . . . . yes
Br(1) Cu(2) Cu(1) Br(2) 177.4(2) . . . . yes
Br(1) Cu(2) Cu(1) Br(9) 85.9(3) . . . 1_554 yes
Br(1) Cu(2) Cu(1) S(1) -96.3(3) . . . . yes
Br(1) Cu(2) Cu(3) Br(2) 80.1(3) . . . . yes
Br(1) Cu(2) Cu(3) Br(3) -87.7(3) . . . . yes
Br(1) Cu(2) Cu(3) Br(4) 6.8(6) . . . . yes
Br(1) Cu(2) Cu(3) Br(5) -175.8(3) . . . . yes
Br(1) Cu(2) Cu(3) Cl(1) 125.7(4) . . . . yes
Br(1) Cu(2) S(9) C(11) -175(1) . . . . yes
Br(1) Cu(2) S(9) C(13) -59.0(8) . . . . yes
Br(2) Cu(1) Br(1) Cu(2) -2.5(2) . . . . yes
Br(2) Cu(1) Cu(2) Br(3) -87.9(3) . . . . yes
Br(2) Cu(1) Cu(2) Cu(3) -36.3(2) . . . . yes
Br(2) Cu(1) Cu(2) S(9) 82.9(3) . . . . yes
Br(2) Cu(1) S(1) C(1) 64(1) . . . . yes
Br(2) Cu(1) S(1) C(3) 172.5(9) . . . . yes
Br(2) Cu(2) Br(1) Cu(1) 2.2(2) . . . . yes
Br(2) Cu(2) Br(3) Cu(3) 10.8(2) . . . . yes
Br(2) Cu(2) Cu(1) Br(9) -91.5(3) . . . 1_554 yes
Br(2) Cu(2) Cu(1) S(1) 86.3(3) . . . . yes
Br(2) Cu(2) Cu(3) Br(3) -167.9(2) . . . . yes
Br(2) Cu(2) Cu(3) Br(4) -73.3(4) . . . . yes
Br(2) Cu(2) Cu(3) Br(5) 104.1(2) . . . . yes
Br(2) Cu(2) Cu(3) Cl(1) 45.6(4) . . . . yes
Br(2) Cu(2) S(9) C(11) -62(1) . . . . yes
Br(2) Cu(2) S(9) C(13) 53.6(8) . . . . yes
Br(2) Cu(3) Br(3) Cu(2) -11.3(2) . . . . yes
Br(2) Cu(3) Br(5) Cu(4) 172.4(2) . . . . yes
Br(2) Cu(3) Br(5) Cl(1) -68.3(3) . . . . yes
Br(2) Cu(3) Cu(2) Br(3) 167.9(2) . . . . yes
Br(2) Cu(3) Cu(2) Cu(1) 35.2(2) . . . . yes
Br(2) Cu(3) Cu(2) S(9) -83.4(2) . . . . yes
Br(2) Cu(3) Cl(1) Br(5) 119.9(2) . . . . yes
Br(3) Cu(2) Br(1) Cu(1) -122.4(2) . . . . yes
Br(3) Cu(2) Br(2) Cu(1) 124.6(2) . . . . yes
Br(3) Cu(2) Br(2) Cu(3) -10.6(2) . . . . yes
Br(3) Cu(2) Cu(1) Br(9) -179.4(2) . . . 1_554 yes
Br(3) Cu(2) Cu(1) S(1) -1.6(4) . . . . yes
Br(3) Cu(2) Cu(3) Br(4) 94.6(5) . . . . yes
Br(3) Cu(2) Cu(3) Br(5) -88.0(2) . . . . yes
Br(3) Cu(2) Cu(3) Cl(1) -146.5(4) . . . . yes
Br(3) Cu(2) S(9) C(11) 55(1) . . . . yes
Br(3) Cu(2) S(9) C(13) 171.6(8) . . . . yes
Br(3) Cu(3) Br(2) Cu(1) -33.9(3) . . . . yes
Br(3) Cu(3) Br(2) Cu(2) 10.7(2) . . . . yes
Br(3) Cu(3) Br(5) Cu(4) 53.3(2) . . . . yes
Br(3) Cu(3) Br(5) Cl(1) 172.6(3) . . . . yes
Br(3) Cu(3) Cu(2) Cu(1) -132.7(2) . . . . yes
Br(3) Cu(3) Cu(2) S(9) 108.8(3) . . . . yes
Br(3) Cu(3) Cl(1) Br(5) -16.3(7) . . . . yes
Br(4) Cu(3) Br(2) Cu(1) 102.8(3) . . . . yes
Br(4) Cu(3) Br(2) Cu(2) 147.4(3) . . . . yes
Br(4) Cu(3) Br(3) Cu(2) -140.9(3) . . . . yes
Br(4) Cu(3) Br(5) Cu(4) -72.7(2) . . . . yes
Br(4) Cu(3) Br(5) Cl(1) 46.6(3) . . . . yes
Br(4) Cu(3) Cu(2) Cu(1) -38.1(5) . . . . yes
Br(4) Cu(3) Cu(2) S(9) -156.7(4) . . . . yes
Br(4) Cu(3) Cl(1) Br(5) -129.2(2) . . . . yes
Br(5) Cu(3) Br(2) Cu(1) -144.8(2) . . . . yes
Br(5) Cu(3) Br(2) Cu(2) -100.2(2) . . . . yes
Br(5) Cu(3) Br(3) Cu(2) 106.8(2) . . . . yes
Br(5) Cu(3) Cu(2) Cu(1) 139.3(2) . . . . yes
Br(5) Cu(3) Cu(2) S(9) 20.7(3) . . . . yes
Br(5) Cu(4) Br(6) Cu(5) -115.4(4) . . . . yes
Br(5) Cu(4) S(7) C(7) 165(1) . . . 1_556 yes
Br(5) Cu(4) S(7) C(9) -87.8(10) . . . . yes
Br(5) Cl(1) Cu(3) Cu(2) 81.9(4) . . . . yes
Br(6) Cu(4) Br(5) Cu(3) -101.1(4) . . . . yes
Br(6) Cu(4) Br(5) Cl(1) -153.8(4) . . . . yes
Br(6) Cu(4) S(7) C(7) -40(1) . . . 1_556 yes
Br(6) Cu(4) S(7) C(9) 65.7(9) . . . . yes
Br(6) Cu(5) Br(7) Cu(6) -160.4(3) . . . . yes
Br(6) Cu(5) Br(8) Cu(6) 164.6(2) . . . . yes
Br(6) Cu(5) Br(8) Cu(7) 170.8(3) . . . . yes
Br(6) Cu(5) S(15) C(17) -174.4(8) . . . . yes
Br(6) Cu(5) S(15) C(19) -72(1) . . . . yes
Br(7) Cu(5) Br(6) Cu(4) 2.9(2) . . . . yes
Br(7) Cu(5) Br(8) Cu(6) 21.1(2) . . . . yes
Br(7) Cu(5) Br(8) Cu(7) 27.3(4) . . . . yes
Br(7) Cu(5) S(15) C(17) -48.3(9) . . . . yes
Br(7) Cu(5) S(15) C(19) 53(1) . . . . yes
Br(7) Cu(6) Br(8) Cu(5) -19.4(2) . . . . yes
Br(7) Cu(6) Br(8) Cu(7) 175.3(9) . . . . yes
Br(7) Cu(6) Br(9) Cu(1) -160.1(3) . . . 1_556 yes
Br(7) Cu(6) Br(9) Cu(7) -174(1) . . . . yes
Br(7) Cu(6) Cu(7) Br(8) -31(5) . . . . yes
Br(7) Cu(6) Cu(7) Br(9) 146(5) . . . . yes
Br(8) Cu(5) Br(6) Cu(4) -133.1(2) . . . . yes
Br(8) Cu(5) Br(7) Cu(6) -19.5(2) . . . . yes
Br(8) Cu(5) S(15) C(17) 62.1(9) . . . . yes
Br(8) Cu(5) S(15) C(19) 163(1) . . . . yes
Br(8) Cu(6) Br(7) Cu(5) 19.8(2) . . . . yes
Br(8) Cu(6) Br(9) Cu(1) 10.3(5) . . . 1_556 yes
Br(8) Cu(6) Br(9) Cu(7) -3.6(8) . . . . yes
Br(8) Cu(6) Cu(7) Br(9) 177.2(6) . . . . yes
Br(8) Cu(7) Br(9) Cu(1) -119(10) . . . 1_556 yes
Br(8) Cu(7) Br(9) Cu(6) 48(10) . . . . yes
Br(8) Cu(7) Cu(6) Br(9) -177.2(6) . . . . yes
Br(9) Cu(6) Br(7) Cu(5) -167.3(4) . . . . yes
Br(9) Cu(6) Br(8) Cu(5) 168.6(4) . . . . yes
Br(9) Cu(6) Br(8) Cu(7) 3.4(8) . . . . yes
Br(9) Cu(7) Br(8) Cu(5) -63(10) . . . . yes
Br(9) Cu(7) Br(8) Cu(6) -48(10) . . . . yes
Cu(1) Br(1) Cu(2) Cu(3) -58.0(3) . . . . yes
Cu(1) Br(1) Cu(2) S(9) 106.2(2) . . . . yes
Cu(1) Br(2) Cu(2) Cu(3) 135.2(2) . . . . yes
Cu(1) Br(2) Cu(2) S(9) -112.0(2) . . . . yes
Cu(1) Br(2) Cu(3) Cu(2) -44.6(2) . . . . yes
Cu(1) Br(2) Cu(3) Cl(1) 166.0(2) . . . . yes
Cu(1) Cu(2) Br(2) Cu(3) -135.2(2) . . . . yes
Cu(1) Cu(2) Br(3) Cu(3) 70.4(3) . . . . yes
Cu(1) Cu(2) Cu(3) Cl(1) 80.8(4) . . . . yes
Cu(1) Cu(2) S(9) C(11) -116(1) . . . . yes
Cu(1) Cu(2) S(9) C(13) -0.4(8) . . . . yes
Cu(1) S(1) C(1) C(2) 57(2) . . . . yes
Cu(1) S(1) C(3) S(3) 80(1) . . . . yes
Cu(1) S(1) C(3) C(4) -102(2) . . . . yes
Cu(2) Br(1) Cu(1) S(1) 109.7(2) . . . . yes
Cu(2) Br(2) Cu(1) S(1) -115.4(2) . . . . yes
Cu(2) Br(2) Cu(3) Cl(1) -149.4(3) . . . . yes
Cu(2) Br(3) Cu(3) Cl(1) 120.1(7) . . . . yes
Cu(2) Cu(1) Br(2) Cu(3) 44.0(2) . . . . yes
Cu(2) Cu(1) S(1) C(1) 2(1) . . . . yes
Cu(2) Cu(1) S(1) C(3) 110.7(9) . . . . yes
Cu(2) Cu(3) Br(5) Cu(4) 108.7(2) . . . . yes
Cu(2) Cu(3) Br(5) Cl(1) -131.9(3) . . . . yes
Cu(2) S(9) C(11) C(12) 77(1) . . . . yes
Cu(2) S(9) C(13) S(11) 68(1) . . . . yes
Cu(2) S(9) C(13) C(14) -113(1) . . . . yes
Cu(3) Br(2) Cu(1) S(1) -71.4(3) . . . . yes
Cu(3) Br(2) Cu(2) S(9) 112.8(2) . . . . yes
Cu(3) Br(3) Cu(2) S(9) -100.0(3) . . . . yes
Cu(3) Br(5) Cu(4) S(7) 47.9(4) . . . . yes
Cu(3) Cu(2) Cu(1) S(1) 49.9(3) . . . . yes
Cu(3) Cu(2) S(9) C(11) -6(1) . . . . yes
Cu(3) Cu(2) S(9) C(13) 110.0(8) . . . . yes
Cu(3) Cl(1) Br(5) Cu(4) 76.7(3) . . . . yes
Cu(4) Br(5) Cu(3) Cl(1) -119.3(3) . . . . yes
Cu(4) Br(6) Cu(5) S(15) 109.3(2) . . . . yes
Cu(4) S(7) C(9) C(10) -62(2) . . . . yes
Cu(5) Br(6) Cu(4) S(7) 94.2(3) . . . . yes
Cu(5) Br(7) Cu(6) Cu(7) 49(5) . . . . yes
Cu(5) Br(8) Cu(6) Cu(7) 165.2(9) . . . . yes
Cu(5) Br(8) Cu(7) Cu(6) -14.5(8) . . . . yes
Cu(5) S(15) C(17) S(13) -62(1) . . . . yes
Cu(5) S(15) C(17) C(18) 113(2) . . . . yes
Cu(5) S(15) C(19) C(20) -156(2) . . . . yes
Cu(6) Br(7) Cu(5) S(15) 95.7(2) . . . . yes
Cu(6) Br(8) Cu(5) S(15) -86.3(3) . . . . yes
Cu(7) Br(8) Cu(5) S(15) -80.2(4) . . . . yes
Cl(1) Br(5) Cu(4) S(7) -4.8(5) . . . . yes
Cl(1) Cu(3) Cu(2) S(9) -37.8(5) . . . . yes
S(1) Cu(1) Cu(2) S(9) 169.2(3) . . . . yes
S(1) C(1) C(2) S(2) 69(2) . . . . yes
S(1) C(3) S(3) C(5) -177(1) . . . . yes
S(1) C(3) C(4) S(2) 0(4) . . . . yes
S(1) C(3) C(4) S(4) 178(1) . . . . yes
S(2) C(4) S(4) C(5) -179(1) . . . . yes
S(2) C(4) C(3) S(3) 176(1) . . . . yes
S(3) C(3) S(1) C(1) -159(1) . . . . yes
S(3) C(3) C(4) S(4) -5(3) . . . . yes
S(3) C(5) S(4) C(4) 2(1) . . . . yes
S(3) C(5) C(6) S(5) 3(3) . . . . yes
S(3) C(5) C(6) S(6) -178(1) . . . . yes
S(4) C(4) S(2) C(2) -167(1) . . . . yes
S(4) C(5) S(3) C(3) -4(1) . . . . yes
S(4) C(5) C(6) S(5) -178(1) . . . . yes
S(4) C(5) C(6) S(6) 0(2) . . . . yes
S(5) C(6) S(6) C(8) -2(1) . . . . yes
S(5) C(7) C(8) S(6) 4(3) . . . . yes
S(5) C(7) C(8) S(8) -174(1) . . . 1_554 yes
S(6) C(6) S(5) C(7) 4(1) . . . . yes
S(6) C(8) C(7) S(7) 177(1) . . . 1_554 yes
S(7) C(9) C(10) S(8) -71(2) . . . . yes
S(9) C(11) C(12) S(10) 65(2) . . . . yes
S(9) C(13) S(11) C(15) 178(1) . . . . yes
S(9) C(13) C(14) S(10) -3(3) . . . . yes
S(9) C(13) C(14) S(12) -177(1) . . . . yes
S(10) C(14) S(12) C(15) -176(1) . . . . yes
S(10) C(14) C(13) S(11) 175(1) . . . . yes
S(11) C(13) S(9) C(11) -165(1) . . . . yes
S(11) C(13) C(14) S(12) 1(2) . . . . yes
S(11) C(15) S(12) C(14) 0(1) . . . . yes
S(12) C(14) S(10) C(12) -167(1) . . . . yes
S(12) C(15) S(11) C(13) 0(1) . . . . yes
S(13) C(16) S(14) C(18) 2(1) . . . . yes
S(13) C(17) S(15) C(19) -165(1) . . . . yes
S(13) C(17) C(18) S(14) -1(2) . . . . yes
S(13) C(17) C(18) S(16) -179(1) . . . . yes
S(14) C(16) S(13) C(17) -3(1) . . . . yes
S(14) C(18) S(16) C(20) -169(1) . . . . yes
S(14) C(18) C(17) S(15) -176(1) . . . . yes
S(15) C(17) S(13) C(16) 179(1) . . . . yes
S(15) C(17) C(18) S(16) 4(3) . . . . yes
S(15) C(19) C(20) S(16) 76(2) . . . . yes
S(16) C(18) S(14) C(16) 177(1) . . . . yes
C(1) S(1) C(3) C(4) 16(3) . . . . yes
C(1) C(2) S(2) C(4) -43(1) . . . . yes
C(2) S(2) C(4) C(3) 11(3) . . . . yes
C(2) C(1) S(1) C(3) -50(2) . . . . yes
C(3) S(3) C(5) C(6) 174(2) . . . . yes
C(3) C(4) S(4) C(5) 1(2) . . . . yes
C(4) S(4) C(5) C(6) -176(2) . . . . yes
C(4) C(3) S(3) C(5) 5(2) . . . . yes
C(5) C(6) S(5) C(7) -176(2) . . . . yes
C(5) C(6) S(6) C(8) 178(2) . . . . yes
C(6) S(5) C(7) C(8) -5(2) . . . . yes
C(6) S(6) C(8) C(7) -1(2) . . . . yes
C(11) S(9) C(13) C(14) 12(2) . . . . yes
C(11) C(12) S(10) C(14) -48(1) . . . . yes
C(12) S(10) C(14) C(13) 17(2) . . . . yes
C(12) C(11) S(9) C(13) -41(1) . . . . yes
C(13) S(11) C(15) C(16) 175(2) . . . 1_554 yes
C(13) C(14) S(12) C(15) -1(1) . . . . yes
C(14) S(12) C(15) C(16) -175(1) . . . 1_554 yes
C(14) C(13) S(11) C(15) 0(1) . . . . yes
C(16) S(13) C(17) C(18) 2(2) . . . . yes
C(16) S(14) C(18) C(17) -1(2) . . . . yes
C(17) S(15) C(19) C(20) -49(2) . . . . yes
C(17) C(18) S(16) C(20) 9(2) . . . . yes
C(18) S(16) C(20) C(19) -50(2) . . . . yes
C(18) C(17) S(15) C(19) 10(2) . . . . yes
C(18) C(17) S(15) C(19) 10(2) . . . . yes
